data_7231775
loop_
_publ_author_name
'Wang, Ming'
'Fan, Qiaoling'
'Jiang, Xuefeng'

_publ_section_title
;
 Metal-free construction of primary sulfonamides through three diverse
 salts
;
_journal_issue 24
_journal_name_full 'Green Chemistry'
_journal_page_first 5469
_journal_paper_doi 10.1039/C8GC03014F
_journal_volume 20
_journal_year 2018
_chemical_formula_moiety 'C12 H11 N O2 S'
_chemical_formula_sum 'C12 H11 N O2 S'
_chemical_formula_weight 233.28
_space_group_crystal_system monoclinic
_space_group_IT_number 14
_space_group_name_Hall '-P 2ybc'
_space_group_name_H-M_alt 'P 1 21/c 1'
_symmetry_space_group_name_Hall '-P 2ybc'
_symmetry_space_group_name_H-M 'P 1 21/c 1'
_atom_sites_solution_hydrogens geom
_atom_sites_solution_primary dual
_audit_creation_date 2018-01-12
_audit_creation_method
;
Olex2 1.2
(compiled 2017.08.10 svn.r3458 for OlexSys, GUI svn.r5381)
;
_audit_update_record
;
2018-09-19 deposited with the CCDC.
2018-11-07 downloaded from the CCDC.
;
_cell_angle_alpha 90
_cell_angle_beta 99.993(2)
_cell_angle_gamma 90
_cell_formula_units_Z 4
_cell_length_a 11.1231(2)
_cell_length_b 11.9525(2)
_cell_length_c 8.55770(10)
_cell_measurement_reflns_used 7303
_cell_measurement_temperature 293(2)
_cell_measurement_theta_max 73.4810
_cell_measurement_theta_min 5.4680
_cell_volume 1120.48(3)
_computing_cell_refinement 'CrysAlisPro 1.171.39.32a (Rigaku OD, 2017)'
_computing_data_collection 'CrysAlisPro 1.171.39.32a (Rigaku OD, 2017)'
_computing_data_reduction 'CrysAlisPro 1.171.39.32a (Rigaku OD, 2017)'
_computing_molecular_graphics 'Olex2 (Dolomanov et al., 2009)'
_computing_publication_material 'Olex2 (Dolomanov et al., 2009)'
_computing_structure_refinement 'ShelXL (Sheldrick, 2015)'
_computing_structure_solution 'ShelXT (Sheldrick, 2015)'
_diffrn_ambient_temperature 293(2)
_diffrn_detector 'CCD plate'
_diffrn_measured_fraction_theta_full 0.980
_diffrn_measured_fraction_theta_max 0.980
_diffrn_measurement_details
;
List of Runs (angles in degrees, time in seconds):

  # Type    Start    End  Width  t~exp~   \w     \q     \k     \f   Frames
#--------------------------------------------------------------------------
  1  \w    -89.00 -35.00   1.00    1.00    --    0.00 -38.00-180.00   54
  2  \w    -63.00 -37.00   1.00    1.00    --    0.00 -38.00 120.00   26
  3  \w    -83.00   0.00   1.00    1.00    --    0.00 -38.00 -90.00   83
  4  \w    -17.00  18.00   1.00    1.00    --    0.00  38.00 120.00   35
  5  \w     36.00  62.00   1.00    1.00    --    0.00  38.00 120.00   26
  6  \w    -23.00  18.00   1.00    1.00    --    0.00 -38.00-180.00   41
  7  \w    -16.00   9.00   1.00    1.00    --    0.00 -38.00 120.00   25
  8  \w     76.00 158.00   1.00    1.00    --   95.80  30.00  30.00   82
  9  \w     41.00 101.00   1.00    1.00    --   95.80 -61.00 -90.00   60
 10  \w     15.00 107.00   1.00    1.00    --   95.80 -61.00-180.00   92
 11  \w      6.00 115.00   1.00    1.00    --   95.80 -15.00  30.00  109
 12  \w     93.00 119.00   1.00    1.00    --   95.80 -82.00 -30.00   26
 13  \w     19.00 120.00   1.00    1.00    --   95.80 -61.00  30.00  101
 14  \w     23.00 117.00   1.00    1.00    --   95.80 -82.00-180.00   94
 15  \w     60.00 103.00   1.00    1.00    --   95.80 -82.00 120.00   43
 16  \w     44.00 114.00   1.00    1.00    --   95.80 -82.00 -90.00   70
 17  \w     85.00 185.00   1.00    1.00    --   95.80  30.00   0.00  100
 18  \w     13.00  39.00   1.00    1.00    --   95.80 -82.00 -30.00   26
 19  \w     31.00 126.00   1.00    1.00    --   95.80 -82.00  30.00   95
 20  \w     69.00 175.00   1.00    1.00    --   95.80  15.00 -60.00  106
;
_diffrn_measurement_device 'four-circle diffractometer'
_diffrn_measurement_device_type 'XtaLAB AFC12 (RINC): Kappa dual home/near'
_diffrn_measurement_method '\w scans'
_diffrn_orient_matrix_type 'CrysAlisPro convention (1999,Acta A55,543-557)'
_diffrn_orient_matrix_UB_11 0.0330021000
_diffrn_orient_matrix_UB_12 -0.1252082000
_diffrn_orient_matrix_UB_13 0.0127231000
_diffrn_orient_matrix_UB_21 -0.1200768000
_diffrn_orient_matrix_UB_22 -0.0283751000
_diffrn_orient_matrix_UB_23 -0.1119992000
_diffrn_orient_matrix_UB_31 0.0653852000
_diffrn_orient_matrix_UB_32 0.0110257000
_diffrn_orient_matrix_UB_33 -0.1439289000
_diffrn_radiation_monochromator graphite
_diffrn_radiation_probe x-ray
_diffrn_radiation_type CuK\a
_diffrn_radiation_wavelength 1.54184
_diffrn_reflns_av_R_equivalents 0.0496
_diffrn_reflns_av_unetI/netI 0.0319
_diffrn_reflns_Laue_measured_fraction_full 0.980
_diffrn_reflns_Laue_measured_fraction_max 0.980
_diffrn_reflns_limit_h_max 13
_diffrn_reflns_limit_h_min -12
_diffrn_reflns_limit_k_max 14
_diffrn_reflns_limit_k_min -13
_diffrn_reflns_limit_l_max 6
_diffrn_reflns_limit_l_min -10
_diffrn_reflns_number 9783
_diffrn_reflns_point_group_measured_fraction_full 0.980
_diffrn_reflns_point_group_measured_fraction_max 0.980
_diffrn_reflns_theta_full 67.062
_diffrn_reflns_theta_max 67.062
_diffrn_reflns_theta_min 5.478
_diffrn_source 'fine-focus sealed X-ray tube'
_diffrn_source_type 'Enhance (Cu) X-ray Source'
_exptl_absorpt_coefficient_mu 2.441
_exptl_absorpt_correction_T_max 1.00000
_exptl_absorpt_correction_T_min 0.27585
_exptl_absorpt_correction_type multi-scan
_exptl_absorpt_process_details
;
CrysAlisPro 1.171.39.32a (Rigaku Oxford Diffraction, 2017)
Empirical absorption correction using spherical harmonics,
 implemented in SCALE3 ABSPACK scaling algorithm.
;
_exptl_crystal_colour 'clear light colourless'
_exptl_crystal_colour_lustre clear
_exptl_crystal_colour_modifier light
_exptl_crystal_colour_primary colourless
_exptl_crystal_density_diffrn 1.383
_exptl_crystal_description block
_exptl_crystal_F_000 488
_exptl_crystal_size_max 0.52
_exptl_crystal_size_mid 0.43
_exptl_crystal_size_min 0.39
_refine_diff_density_max 0.408
_refine_diff_density_min -0.462
_refine_diff_density_rms 0.054
_refine_ls_extinction_coef 0.033(2)
_refine_ls_extinction_expression Fc^*^=kFc[1+0.001xFc^2^\l^3^/sin(2\q)]^-1/4^
_refine_ls_extinction_method 'SHELXL-2016/6 (Sheldrick 2016)'
_refine_ls_goodness_of_fit_ref 1.041
_refine_ls_hydrogen_treatment constr
_refine_ls_matrix_type full
_refine_ls_number_parameters 146
_refine_ls_number_reflns 1960
_refine_ls_number_restraints 0
_refine_ls_restrained_S_all 1.041
_refine_ls_R_factor_all 0.0412
_refine_ls_R_factor_gt 0.0395
_refine_ls_shift/su_max 0.000
_refine_ls_shift/su_mean 0.000
_refine_ls_structure_factor_coef Fsqd
_refine_ls_weighting_details 'w=1/[\s^2^(Fo^2^)+(0.0690P)^2^+0.2420P] where P=(Fo^2^+2Fc^2^)/3'
_refine_ls_weighting_scheme calc
_refine_ls_wR_factor_gt 0.1061
_refine_ls_wR_factor_ref 0.1078
_reflns_Friedel_coverage 0.000
_reflns_number_gt 1824
_reflns_number_total 1960
_reflns_threshold_expression 'I > 2\s(I)'
_cod_data_source_file c8gc03014f2.cif
_cod_data_source_block exp_211
_cod_depositor_comments 'Adding full bibliography for 7231775.cif.'
_cod_database_code 7231775
_shelx_shelxl_version_number 2016/6
_shelx_space_group_comment
;
The symmetry employed for this shelxl refinement is uniquely defined
by the following loop, which should always be used as a source of
symmetry information in preference to the above space-group names.
They are only intended as comments.
;
_shelx_estimated_absorpt_t_max 0.449
_shelx_estimated_absorpt_t_min 0.363
_reflns_odcompleteness_completeness 99.81
_reflns_odcompleteness_iscentric 1
_reflns_odcompleteness_theta 66.97
_olex2_refinement_description
;
1. Fixed Uiso
 At 1.2 times of:
  All C(H) groups, All N(H,H) groups
2.a Aromatic/amide H refined with riding coordinates:
 C00C(H00C), C2(H2), C3(H3), C4(H4), C7(H7), C8(H8), C9(H9), C10(H10), C11(H11)
2.b X=CH2 refined with riding coordinates:
 N1(H1A,H1B)
;
_olex2_submission_special_instructions 'No special instructions were received'
_oxdiff_exptl_absorpt_empirical_details
;
Empirical correction (ABSPACK) includes:
- Absorption correction using spherical harmonics
- Frame scaling
;
_oxdiff_exptl_absorpt_empirical_full_max 1.838
_oxdiff_exptl_absorpt_empirical_full_min 0.523

loop_
_space_group_symop_operation_xyz
'x, y, z'
'-x, y+1/2, -z+1/2'
'-x, -y, -z'
'x, -y-1/2, z-1/2'

loop_
_atom_site_label
_atom_site_type_symbol
_atom_site_fract_x
_atom_site_fract_y
_atom_site_fract_z
_atom_site_U_iso_or_equiv
_atom_site_adp_type
_atom_site_occupancy
_atom_site_site_symmetry_order
_atom_site_calc_flag
_atom_site_refinement_flags_posn
S1 S 0.83082(4) 0.38960(3) 0.55548(4) 0.0420(2) Uani 1 1 d .
O1 O 0.86675(12) 0.49980(11) 0.60912(14) 0.0522(4) Uani 1 1 d .
O2 O 0.83564(15) 0.30396(14) 0.67256(18) 0.0708(5) Uani 1 1 d .
N1 N 0.91655(13) 0.35494(14) 0.43223(19) 0.0499(4) Uani 1 1 d .
H1A H 0.956046 0.292790 0.443854 0.060 Uiso 1 1 calc R
H1B H 0.923283 0.398399 0.354117 0.060 Uiso 1 1 calc R
C00C C 0.47237(19) 0.32202(19) 0.4475(3) 0.0642(6) Uani 1 1 d .
H00C H 0.416771 0.280199 0.492715 0.077 Uiso 1 1 calc R
C1 C 0.67677(15) 0.38979(13) 0.45312(19) 0.0409(4) Uani 1 1 d .
C2 C 0.59352(19) 0.32826(16) 0.5222(2) 0.0541(5) Uani 1 1 d .
H2 H 0.618898 0.291456 0.618014 0.065 Uiso 1 1 calc R
C3 C 0.43498(19) 0.37703(19) 0.3083(3) 0.0648(6) Uani 1 1 d .
H3 H 0.353711 0.373307 0.259003 0.078 Uiso 1 1 calc R
C4 C 0.51762(17) 0.43837(17) 0.2402(2) 0.0563(5) Uani 1 1 d .
H4 H 0.490557 0.475471 0.145116 0.068 Uiso 1 1 calc R
C5 C 0.64084(15) 0.44645(14) 0.30994(19) 0.0412(4) Uani 1 1 d .
C6 C 0.72399(14) 0.51113(14) 0.22447(18) 0.0407(4) Uani 1 1 d .
C7 C 0.77254(18) 0.61381(15) 0.2778(2) 0.0504(5) Uani 1 1 d .
H7 H 0.755714 0.643198 0.372291 0.061 Uiso 1 1 calc R
C8 C 0.8457(2) 0.67301(18) 0.1919(2) 0.0587(5) Uani 1 1 d .
H8 H 0.876478 0.742452 0.228063 0.070 Uiso 1 1 calc R
C9 C 0.87340(19) 0.63010(19) 0.0537(2) 0.0589(5) Uani 1 1 d .
H9 H 0.923364 0.669877 -0.003084 0.071 Uiso 1 1 calc R
C10 C 0.8265(2) 0.5273(2) -0.0006(2) 0.0616(5) Uani 1 1 d .
H10 H 0.845960 0.497373 -0.093371 0.074 Uiso 1 1 calc R
C11 C 0.75110(19) 0.46924(16) 0.0825(2) 0.0520(5) Uani 1 1 d .
H11 H 0.717893 0.401282 0.043509 0.062 Uiso 1 1 calc R

loop_
_atom_site_aniso_label
_atom_site_aniso_U_11
_atom_site_aniso_U_22
_atom_site_aniso_U_33
_atom_site_aniso_U_23
_atom_site_aniso_U_13
_atom_site_aniso_U_12
S1 0.0533(3) 0.0398(3) 0.0292(3) 0.00356(14) -0.00307(18) -0.00275(15)
O1 0.0686(8) 0.0493(7) 0.0365(6) -0.0098(5) 0.0030(6) -0.0072(6)
O2 0.0765(10) 0.0703(9) 0.0566(8) 0.0312(7) -0.0138(7) -0.0132(7)
N1 0.0478(8) 0.0495(8) 0.0489(9) -0.0091(7) -0.0013(6) 0.0062(6)
C00C 0.0523(11) 0.0697(13) 0.0745(14) 0.0038(11) 0.0218(10) -0.0056(9)
C1 0.0478(9) 0.0387(9) 0.0355(9) -0.0003(6) 0.0056(7) 0.0018(6)
C2 0.0599(11) 0.0533(10) 0.0503(10) 0.0074(8) 0.0132(8) -0.0012(8)
C3 0.0434(10) 0.0748(14) 0.0748(15) 0.0016(11) 0.0063(9) 0.0009(9)
C4 0.0476(10) 0.0674(13) 0.0505(11) 0.0074(9) -0.0011(8) 0.0056(9)
C5 0.0463(9) 0.0410(9) 0.0349(8) -0.0005(6) 0.0032(7) 0.0053(6)
C6 0.0446(8) 0.0435(9) 0.0313(8) 0.0076(6) -0.0009(6) 0.0076(6)
C7 0.0610(11) 0.0488(10) 0.0412(10) -0.0014(7) 0.0079(8) -0.0005(7)
C8 0.0670(12) 0.0543(11) 0.0518(11) 0.0044(9) 0.0020(9) -0.0106(9)
C9 0.0589(11) 0.0764(13) 0.0398(10) 0.0151(9) 0.0036(8) -0.0096(10)
C10 0.0750(13) 0.0778(14) 0.0333(9) 0.0012(9) 0.0128(8) -0.0002(10)
C11 0.0674(11) 0.0505(10) 0.0369(9) -0.0024(7) 0.0054(8) -0.0007(8)

loop_
_atom_type_symbol
_atom_type_description
_atom_type_scat_dispersion_real
_atom_type_scat_dispersion_imag
_atom_type_scat_source
C C 0.0181 0.0091 'International Tables Vol C Tables 4.2.6.8 and 6.1.1.4'
H H 0.0000 0.0000 'International Tables Vol C Tables 4.2.6.8 and 6.1.1.4'
N N 0.0311 0.0180 'International Tables Vol C Tables 4.2.6.8 and 6.1.1.4'
O O 0.0492 0.0322 'International Tables Vol C Tables 4.2.6.8 and 6.1.1.4'
S S 0.3331 0.5567 'International Tables Vol C Tables 4.2.6.8 and 6.1.1.4'

loop_
_geom_angle_atom_site_label_1
_geom_angle_atom_site_label_2
_geom_angle_atom_site_label_3
_geom_angle
O1 S1 N1 106.62(8)
O1 S1 C1 110.35(8)
O2 S1 O1 117.48(9)
O2 S1 N1 108.92(10)
O2 S1 C1 105.16(8)
N1 S1 C1 108.01(8)
S1 N1 H1A 120.0
S1 N1 H1B 120.0
H1A N1 H1B 120.0
C2 C00C H00C 120.0
C3 C00C H00C 120.0
C3 C00C C2 120.09(19)
C2 C1 S1 116.34(14)
C2 C1 C5 121.25(17)
C5 C1 S1 122.40(13)
C00C C2 C1 119.76(19)
C00C C2 H2 120.1
C1 C2 H2 120.1
C00C C3 H3 120.0
C00C C3 C4 120.1(2)
C4 C3 H3 120.0
C3 C4 H4 119.0
C3 C4 C5 122.07(19)
C5 C4 H4 119.0
C1 C5 C4 116.77(16)
C1 C5 C6 125.07(15)
C4 C5 C6 118.13(15)
C7 C6 C5 122.49(15)
C7 C6 C11 118.30(16)
C11 C6 C5 119.17(16)
C6 C7 H7 119.7
C8 C7 C6 120.66(18)
C8 C7 H7 119.7
C7 C8 H8 119.7
C9 C8 C7 120.5(2)
C9 C8 H8 119.7
C8 C9 H9 120.2
C8 C9 C10 119.60(19)
C10 C9 H9 120.2
C9 C10 H10 119.9
C11 C10 C9 120.12(18)
C11 C10 H10 119.9
C6 C11 H11 119.6
C10 C11 C6 120.78(18)
C10 C11 H11 119.6

loop_
_geom_bond_atom_site_label_1
_geom_bond_atom_site_label_2
_geom_bond_distance
S1 O1 1.4289(13)
S1 O2 1.4268(14)
S1 N1 1.5945(16)
S1 C1 1.7840(17)
N1 H1A 0.8600
N1 H1B 0.8600
C00C H00C 0.9300
C00C C2 1.390(3)
C00C C3 1.361(3)
C1 C2 1.392(2)
C1 C5 1.396(2)
C2 H2 0.9300
C3 H3 0.9300
C3 C4 1.381(3)
C4 H4 0.9300
C4 C5 1.400(3)
C5 C6 1.491(2)
C6 C7 1.386(2)
C6 C11 1.394(2)
C7 H7 0.9300
C7 C8 1.383(3)
C8 H8 0.9300
C8 C9 1.372(3)
C9 H9 0.9300
C9 C10 1.383(3)
C10 H10 0.9300
C10 C11 1.378(3)
C11 H11 0.9300
